data_4116609
loop_
_publ_author_name
'Pavel Anzenbacher'
'Karolina Jurs\'ikov\'a'
'Vincent M. Lynch'
'Philip A. Gale'
'Jonathan L. Sessler'

_publ_section_title
;
 Calix[4]pyrroles Containing Deep Cavities and Fixed Walls. Synthesis,
 Structural Studies, and Anion Binding Properties of the Isomeric Products
 Derived from the Condensation of p-Hydroxyacetophenone and Pyrrole
;
_journal_name_full 'Journal of the American Chemical Society'
_journal_page_first 11020
_journal_page_last 11021
_journal_paper_doi 10.1021/ja993195n
_journal_volume 121
_journal_year 1999
_chemical_formula_sum 'C70 H95 F N6 O6'
_chemical_formula_weight 1135.52
_chemical_name_systematic
; 
 ? 
;
_space_group_IT_number 7
_symmetry_cell_setting monoclinic
_symmetry_space_group_name_Hall 'P -2yac'
_symmetry_space_group_name_H-M 'P 1 n 1'
_atom_sites_solution_hydrogens geom
_atom_sites_solution_primary direct
_atom_sites_solution_secondary difmap
_audit_creation_method SHELXL
_cell_angle_alpha 90.00
_cell_angle_beta 92.901(2)
_cell_angle_gamma 90.00
_cell_formula_units_Z 2
_cell_length_a 11.1593(4)
_cell_length_b 11.2873(4)
_cell_length_c 25.7805(7)
_cell_measurement_temperature 153(2)
_cell_volume 3243.11(19)
_computing_structure_refinement 'SHELXL-93 (Sheldrick, 1993)'
_computing_structure_solution 'SHELXS-86 (Sheldrick, 1990)'
_diffrn_ambient_temperature 153(2)
_diffrn_measurement_device 'Nonius Kappa CCD'
_diffrn_measurement_method \w-scans
_diffrn_radiation_monochromator graphite
_diffrn_radiation_source 'normal-focus sealed tube'
_diffrn_radiation_type MoK\a
_diffrn_radiation_wavelength 0.71073
_diffrn_reflns_av_R_equivalents 0.0236
_diffrn_reflns_av_sigmaI/netI 0.1040
_diffrn_reflns_limit_h_max 14
_diffrn_reflns_limit_h_min -14
_diffrn_reflns_limit_k_max 14
_diffrn_reflns_limit_k_min -14
_diffrn_reflns_limit_l_max 33
_diffrn_reflns_limit_l_min -33
_diffrn_reflns_number 12926
_diffrn_reflns_theta_max 27.49
_diffrn_reflns_theta_min 2.92
_exptl_absorpt_coefficient_mu 0.076
_exptl_absorpt_correction_type none
_exptl_crystal_colour colorless
_exptl_crystal_density_diffrn 1.163
_exptl_crystal_description lathes
_exptl_crystal_F_000 1228
_exptl_crystal_size_max .12
_exptl_crystal_size_mid .12
_exptl_crystal_size_min .20
_refine_diff_density_max 0.420
_refine_diff_density_min -0.219
_refine_diff_density_rms 0.051
_refine_ls_abs_structure_details 'Flack H D (1983), Acta Cryst. A39, 876-881'
_refine_ls_abs_structure_Flack 1.43(130)
_refine_ls_extinction_coef 0.0075(8)
_refine_ls_extinction_expression Fc^*^=kFc[1+0.001xFc^2^\l^3^/sin(2\q)]^-1/4^
_refine_ls_extinction_method SHELXL
_refine_ls_goodness_of_fit_all 1.063
_refine_ls_goodness_of_fit_obs 1.152
_refine_ls_matrix_type full
_refine_ls_number_parameters 771
_refine_ls_number_reflns 12919
_refine_ls_number_restraints 2
_refine_ls_restrained_S_all 1.063
_refine_ls_restrained_S_obs 1.152
_refine_ls_R_factor_all 0.1389
_refine_ls_R_factor_obs 0.0785
_refine_ls_shift/esd_max -0.045
_refine_ls_shift/esd_mean 0.005
_refine_ls_structure_factor_coef Fsqd
_refine_ls_weighting_details 'w=1/[\s^2^(Fo^2^)+(0.0442P)^2^+3.0506P] where P=(Fo^2^+2Fc^2^)/3'
_refine_ls_weighting_scheme calc
_refine_ls_wR_factor_all 0.1751
_refine_ls_wR_factor_obs 0.1492
_reflns_number_observed 8207
_reflns_number_total 12919
_reflns_observed_criterion >2sigma(I)
_cod_data_source_file ja993195n_4.cif
_cod_data_source_block C70H95FN6O6
_cod_depositor_comments
;
The following automatic conversions were performed:

'_refine_ls_weighting_scheme' value 'calc
w=1/[\s^2^(Fo^2^)+(0.0442P)^2^+3.0506P] where P=(Fo^2^+2Fc^2^)/3' was
changed to 'calc'. New tag '_refine_ls_weighting_details' was
created. The value of the new tag was set to
'w=1/[\s^2^(Fo^2^)+(0.0442P)^2^+3.0506P] where P=(Fo^2^+2Fc^2^)/3'.

Automatic conversion script
Id: cif_fix_values 3143 2015-03-26 13:38:13Z robertas 
;
_cod_original_cell_volume 3243.1(2)
_cod_database_code 4116609

loop_
_symmetry_equiv_pos_as_xyz
'x, y, z'
'x+1/2, -y, z+1/2'

loop_
_atom_site_aniso_label
_atom_site_aniso_U_11
_atom_site_aniso_U_22
_atom_site_aniso_U_33
_atom_site_aniso_U_23
_atom_site_aniso_U_13
_atom_site_aniso_U_12
N1 0.024(2) 0.029(2) 0.038(2) 0.010(2) 0.003(2) 0.001(2)
C1 0.031(2) 0.021(2) 0.036(2) -0.002(2) 0.005(2) -0.002(2)
N2 0.025(2) 0.027(2) 0.035(2) -0.003(2) 0.0098(15) -0.0014(15)
C2 0.035(3) 0.026(2) 0.043(2) 0.004(2) -0.001(2) 0.003(2)
N3 0.027(2) 0.026(2) 0.038(2) -0.007(2) 0.001(2) -0.002(2)
C3 0.031(2) 0.031(2) 0.032(2) 0.007(2) 0.009(2) -0.003(2)
N4 0.026(2) 0.029(2) 0.035(2) -0.0011(15) -0.002(2) 0.002(2)
C4 0.029(2) 0.026(2) 0.029(2) -0.001(2) 0.008(2) -0.004(2)
C5 0.025(2) 0.030(2) 0.033(2) 0.003(2) 0.009(2) -0.002(2)
C6 0.027(2) 0.037(2) 0.032(2) 0.003(2) 0.004(2) -0.002(2)
C7 0.039(3) 0.037(3) 0.033(2) 0.003(2) 0.010(2) -0.006(2)
C8 0.036(3) 0.036(3) 0.044(3) -0.007(2) 0.008(2) 0.006(2)
C9 0.030(2) 0.029(2) 0.039(2) -0.008(2) -0.004(2) 0.003(2)
C10 0.028(2) 0.031(2) 0.042(2) 0.001(2) 0.005(2) 0.002(2)
C11 0.029(2) 0.028(2) 0.035(2) 0.000(2) 0.001(2) 0.005(2)
C12 0.037(3) 0.029(2) 0.054(3) -0.005(2) 0.011(2) -0.002(2)
C13 0.038(3) 0.027(2) 0.052(3) -0.007(2) 0.009(2) -0.010(2)
C14 0.031(2) 0.029(2) 0.030(2) 0.003(2) 0.000(2) -0.003(2)
C15 0.028(2) 0.027(2) 0.038(2) -0.001(2) 0.004(2) -0.003(2)
C16 0.024(2) 0.031(2) 0.036(2) -0.005(2) 0.003(2) -0.002(2)
C17 0.043(3) 0.032(2) 0.041(3) -0.001(2) -0.007(2) -0.009(2)
C18 0.038(3) 0.037(3) 0.042(3) 0.004(2) -0.003(2) 0.002(2)
C19 0.024(2) 0.028(2) 0.042(2) 0.002(2) 0.005(2) -0.001(2)
C20 0.027(2) 0.030(2) 0.041(2) 0.004(2) 0.002(2) 0.005(2)
C21 0.035(3) 0.037(3) 0.050(3) 0.000(2) 0.013(2) -0.005(2)
C22 0.033(2) 0.026(2) 0.040(2) -0.001(2) 0.007(2) -0.008(2)
C23 0.032(3) 0.035(2) 0.045(3) -0.006(2) -0.004(2) 0.002(2)
C24 0.045(3) 0.033(3) 0.049(3) -0.005(2) -0.008(2) 0.001(2)
C25 0.053(3) 0.045(3) 0.036(3) -0.010(2) -0.004(2) 0.001(2)
C26 0.055(3) 0.056(3) 0.052(3) -0.021(3) -0.006(3) 0.018(3)
C27 0.041(3) 0.038(3) 0.048(3) -0.002(2) -0.002(2) 0.009(2)
O28 0.076(3) 0.063(3) 0.049(2) -0.015(2) -0.016(2) 0.019(2)
C29 0.040(3) 0.033(3) 0.060(3) 0.003(2) 0.006(2) 0.011(2)
C30 0.027(2) 0.034(2) 0.043(3) 0.006(2) 0.000(2) 0.005(2)
C31 0.032(3) 0.036(3) 0.057(3) 0.006(2) 0.002(2) -0.003(2)
C32 0.038(3) 0.047(3) 0.048(3) 0.020(2) 0.001(2) -0.002(2)
C33 0.040(3) 0.044(3) 0.039(3) 0.012(2) 0.005(2) 0.008(2)
C34 0.036(3) 0.046(3) 0.043(3) 0.008(2) -0.002(2) 0.000(2)
C35 0.035(3) 0.038(3) 0.041(3) 0.009(2) 0.003(2) -0.001(2)
O36 0.051(2) 0.062(2) 0.040(2) 0.011(2) 0.001(2) -0.005(2)
C37 0.032(2) 0.035(3) 0.052(3) 0.002(2) -0.002(2) -0.008(2)
C38 0.037(2) 0.028(2) 0.038(2) 0.001(2) 0.007(2) -0.002(2)
C39 0.051(3) 0.062(3) 0.042(3) 0.016(2) 0.009(2) 0.023(3)
C40 0.055(3) 0.077(4) 0.043(3) 0.019(3) 0.009(3) 0.024(3)
C41 0.050(3) 0.051(3) 0.041(3) 0.007(2) 0.011(2) 0.007(3)
C42 0.039(3) 0.031(2) 0.050(3) -0.003(2) 0.011(2) 0.001(2)
C43 0.033(2) 0.031(2) 0.043(3) 0.006(2) 0.004(2) 0.001(2)
O44 0.074(3) 0.063(3) 0.041(2) 0.002(2) 0.016(2) 0.015(2)
C45 0.037(3) 0.034(3) 0.058(3) 0.006(2) -0.005(2) -0.001(2)
C46 0.026(2) 0.027(2) 0.047(3) -0.003(2) 0.006(2) 0.005(2)
C47 0.036(3) 0.033(2) 0.043(3) -0.004(2) 0.008(2) 0.003(2)
C48 0.037(3) 0.038(3) 0.047(3) -0.001(2) 0.004(2) 0.004(2)
C49 0.038(3) 0.036(3) 0.039(3) -0.003(2) 0.000(2) 0.009(2)
C50 0.039(3) 0.044(3) 0.052(3) -0.007(2) -0.003(2) -0.007(2)
C51 0.032(2) 0.036(3) 0.048(3) 0.001(2) 0.007(2) -0.004(2)
O52 0.050(2) 0.053(2) 0.048(2) -0.008(2) 0.002(2) -0.008(2)
N1A 0.042(2) 0.038(2) 0.032(2) 0.001(2) 0.003(2) 0.010(2)
C1A 0.043(3) 0.039(3) 0.033(2) 0.005(2) -0.003(2) 0.008(2)
C2A 0.047(3) 0.049(3) 0.039(3) -0.001(2) 0.000(2) 0.018(2)
C3A 0.051(3) 0.038(3) 0.036(2) 0.003(2) -0.002(2) 0.007(2)
C4A 0.052(3) 0.048(3) 0.040(3) 0.007(2) 0.005(2) 0.010(2)
C5A 0.044(3) 0.051(3) 0.034(2) 0.009(2) -0.001(2) 0.009(2)
C6A 0.036(3) 0.078(4) 0.058(3) 0.028(3) -0.002(3) -0.002(3)
C7A 0.046(3) 0.082(4) 0.054(3) -0.001(3) 0.005(3) -0.006(3)
C8A 0.056(4) 0.120(6) 0.056(4) 0.005(4) 0.002(3) -0.015(4)
C9A 0.049(3) 0.034(3) 0.044(3) -0.002(2) -0.001(2) 0.007(2)
C10A 0.066(4) 0.062(4) 0.037(3) -0.001(2) 0.001(3) 0.019(3)
C11A 0.087(5) 0.067(4) 0.036(3) -0.008(3) 0.006(3) 0.022(3)
C12A 0.083(4) 0.076(4) 0.052(3) -0.019(3) -0.014(3) 0.006(4)
C13A 0.039(3) 0.042(3) 0.044(3) 0.004(2) 0.006(2) 0.004(2)
C14A 0.052(3) 0.049(3) 0.062(3) 0.003(3) -0.004(3) 0.002(3)
C15A 0.062(4) 0.072(4) 0.063(4) -0.008(3) 0.009(3) -0.005(3)
C16A 0.052(4) 0.083(5) 0.203(10) 0.013(6) 0.004(5) -0.014(4)
F1 0.059(2) 0.055(2) 0.0428(15) -0.0024(13) 0.0002(14) 0.0025(14)
O1B 0.084(3) 0.076(3) 0.048(2) -0.004(2) 0.001(2) -0.015(3)
C2B 0.103(6) 0.126(7) 0.072(5) -0.016(5) 0.027(5) -0.003(6)
C3B 0.129(8) 0.149(9) 0.130(8) -0.007(7) 0.020(7) 0.013(8)
O1C 0.074(3) 0.066(3) 0.055(2) -0.003(2) 0.021(2) -0.004(2)
C2C 0.155(9) 0.058(4) 0.143(8) 0.006(5) 0.082(7) 0.016(5)
C3C 0.112(8) 0.278(15) 0.085(6) 0.019(7) 0.032(6) 0.056(9)
N1D 0.089(4) 0.156(6) 0.029(3) -0.021(3) 0.012(3) -0.010(4)
C2D 0.167(10) 0.219(11) 0.050(5) -0.026(6) -0.008(5) 0.085(9)
C3D 0.195(10) 0.113(6) 0.065(5) 0.001(4) -0.015(5) 0.084(7)

loop_
_atom_site_label
_atom_site_type_symbol
_atom_site_fract_x
_atom_site_fract_y
_atom_site_fract_z
_atom_site_U_iso_or_equiv
_atom_site_thermal_displace_type
_atom_site_occupancy
_atom_site_calc_flag
_atom_site_refinement_flags
N1 N 0.4676(3) 0.6593(3) 0.70067(14) 0.0306(8) Uani 1 d .
H1N H 0.4700(3) 0.7142(3) 0.67546(14) 0.037 Uiso 1 d R
C1 C 0.5665(4) 0.6009(3) 0.7212(2) 0.0289(9) Uani 1 d .
N2 N 0.2860(3) 0.8842(3) 0.68481(13) 0.0287(8) Uani 1 d .
H2N H 0.3404(3) 0.8663(3) 0.66143(13) 0.034 Uiso 1 d R
C2 C 0.5258(4) 0.5256(4) 0.7581(2) 0.0348(10) Uani 1 d .
H2 H 0.5743(4) 0.4724(4) 0.7792(2) 0.042 Uiso 1 d R
N3 N 0.5116(3) 1.0646(3) 0.67459(13) 0.0300(8) Uani 1 d .
H3N H 0.5044(3) 0.9926(3) 0.65975(13) 0.036 Uiso 1 d R
C3 C 0.4003(4) 0.5396(4) 0.7591(2) 0.0309(10) Uani 1 d .
H3 H 0.3482(4) 0.4983(4) 0.7814(2) 0.037 Uiso 1 d R
N4 N 0.6962(3) 0.8420(3) 0.68793(13) 0.0301(8) Uani 1 d .
H4N H 0.6430(3) 0.8423(3) 0.66051(13) 0.036 Uiso 1 d R
C4 C 0.3651(4) 0.6222(3) 0.72359(15) 0.0275(9) Uani 1 d .
C5 C 0.2413(4) 0.6696(4) 0.7061(2) 0.0292(9) Uani 1 d .
C6 C 0.2294(4) 0.8015(4) 0.7150(2) 0.0319(10) Uani 1 d .
C7 C 0.1561(4) 0.8638(4) 0.7455(2) 0.0357(10) Uani 1 d .
H7 H 0.1060(4) 0.8305(4) 0.7709(2) 0.043 Uiso 1 d R
C8 C 0.1658(4) 0.9850(4) 0.7331(2) 0.0387(11) Uani 1 d .
H8 H 0.1219(4) 1.0481(4) 0.7483(2) 0.046 Uiso 1 d R
C9 C 0.2458(4) 0.9963(4) 0.6945(2) 0.0326(10) Uani 1 d .
C10 C 0.2879(4) 1.1060(4) 0.6673(2) 0.0333(10) Uani 1 d .
C11 C 0.4158(4) 1.1375(4) 0.6842(2) 0.0307(10) Uani 1 d .
C12 C 0.4635(4) 1.2366(4) 0.7072(2) 0.0396(11) Uani 1 d .
H12 H 0.4177(4) 1.3023(4) 0.7192(2) 0.048 Uiso 1 d R
C13 C 0.5885(4) 1.2245(4) 0.7112(2) 0.0389(11) Uani 1 d .
H13 H 0.6446(4) 1.2822(4) 0.7251(2) 0.047 Uiso 1 d R
C14 C 0.6187(4) 1.1175(4) 0.6905(2) 0.0301(9) Uani 1 d .
C15 C 0.7403(4) 1.0619(4) 0.6825(2) 0.0308(10) Uani 1 d .
C16 C 0.7509(4) 0.9421(4) 0.7094(2) 0.0302(9) Uani 1 d .
C17 C 0.8213(4) 0.9046(4) 0.7515(2) 0.0391(11) Uani 1 d .
H17 H 0.8695(4) 0.9540(4) 0.7746(2) 0.047 Uiso 1 d R
C18 C 0.8106(4) 0.7792(4) 0.7549(2) 0.0392(11) Uani 1 d .
H18 H 0.8493(4) 0.7299(4) 0.7811(2) 0.047 Uiso 1 d R
C19 C 0.7340(4) 0.7417(4) 0.7150(2) 0.0313(9) Uani 1 d .
C20 C 0.6902(4) 0.6195(4) 0.7004(2) 0.0326(10) Uani 1 d .
C21 C 0.1476(4) 0.6041(4) 0.7381(2) 0.0403(11) Uani 1 d .
H21A H 0.1632(4) 0.6193(4) 0.7744(2) 0.061 Uiso 1 d R
H21B H 0.0673(4) 0.6286(4) 0.7280(2) 0.061 Uiso 1 d R
H21C H 0.1561(4) 0.5209(4) 0.7315(2) 0.061 Uiso 1 d R
C22 C 0.2085(4) 0.6446(4) 0.6483(2) 0.0332(10) Uani 1 d .
C23 C 0.1140(4) 0.7055(4) 0.6242(2) 0.0376(10) Uani 1 d .
H23 H 0.0705(4) 0.7605(4) 0.6445(2) 0.045 Uiso 1 d R
C24 C 0.0815(4) 0.6891(4) 0.5724(2) 0.0428(12) Uani 1 d .
H24 H 0.0128(4) 0.7292(4) 0.5570(2) 0.051 Uiso 1 d R
C25 C 0.1437(5) 0.6128(4) 0.5431(2) 0.0450(12) Uani 1 d .
C26 C 0.2350(5) 0.5456(5) 0.5661(2) 0.0546(14) Uani 1 d .
H26 H 0.2753(5) 0.4877(5) 0.5460(2) 0.066 Uiso 1 d R
C27 C 0.2676(4) 0.5624(4) 0.6186(2) 0.0428(11) Uani 1 d .
H27 H 0.3333(4) 0.5176(4) 0.6340(2) 0.051 Uiso 1 d R
O28 O 0.1160(4) 0.6007(4) 0.49067(15) 0.0631(12) Uani 1 d .
C29 C 0.2053(4) 1.2107(4) 0.6806(2) 0.0442(12) Uani 1 d .
H29A H 0.1236(4) 1.1930(4) 0.6699(2) 0.066 Uiso 1 d R
H29B H 0.2113(4) 1.2244(4) 0.7174(2) 0.066 Uiso 1 d R
H29C H 0.2307(4) 1.2803(4) 0.6628(2) 0.066 Uiso 1 d R
C30 C 0.2804(4) 1.0915(4) 0.6080(2) 0.0348(10) Uani 1 d .
C31 C 0.3475(4) 1.1638(4) 0.5760(2) 0.0417(11) Uani 1 d .
H31 H 0.4014(4) 1.2206(4) 0.5921(2) 0.050 Uiso 1 d R
C32 C 0.3434(4) 1.1553(4) 0.5228(2) 0.0444(12) Uani 1 d .
H32 H 0.3911(4) 1.2061(4) 0.5023(2) 0.053 Uiso 1 d R
C33 C 0.2684(4) 1.0707(4) 0.4988(2) 0.0409(11) Uani 1 d .
C34 C 0.1979(4) 1.0004(4) 0.5284(2) 0.0418(11) Uani 1 d .
H34 H 0.1457(4) 0.9432(4) 0.5114(2) 0.050 Uiso 1 d R
C35 C 0.2043(4) 1.0112(4) 0.5823(2) 0.0378(11) Uani 1 d .
H35 H 0.1556(4) 0.9599(4) 0.6022(2) 0.045 Uiso 1 d R
O36 O 0.2681(3) 1.0628(4) 0.44587(13) 0.0508(9) Uani 1 d .
C37 C 0.8380(4) 1.1444(4) 0.7058(2) 0.0396(11) Uani 1 d .
H37A H 0.8326(4) 1.2202(4) 0.6889(2) 0.059 Uiso 1 d R
H37B H 0.8279(4) 1.1543(4) 0.7423(2) 0.059 Uiso 1 d R
H37C H 0.9151(4) 1.1101(4) 0.7007(2) 0.059 Uiso 1 d R
C38 C 0.7627(4) 1.0432(4) 0.6245(2) 0.0338(10) Uani 1 d .
C39 C 0.6901(5) 1.0869(5) 0.5841(2) 0.0516(14) Uani 1 d .
H39 H 0.6238(5) 1.1366(5) 0.5922(2) 0.062 Uiso 1 d R
C40 C 0.7100(5) 1.0597(5) 0.5325(2) 0.0583(15) Uani 1 d .
H40 H 0.6569(5) 1.0886(5) 0.5049(2) 0.070 Uiso 1 d R
C41 C 0.8069(5) 0.9884(5) 0.5210(2) 0.0470(12) Uani 1 d .
C42 C 0.8844(4) 0.9512(4) 0.5607(2) 0.0399(11) Uani 1 d .
H42 H 0.9544(4) 0.9070(4) 0.5525(2) 0.048 Uiso 1 d R
C43 C 0.8617(4) 0.9754(4) 0.6116(2) 0.0357(10) Uani 1 d .
H43 H 0.9151(4) 0.9462(4) 0.6390(2) 0.043 Uiso 1 d R
O44 O 0.8242(4) 0.9605(4) 0.47025(14) 0.0589(11) Uani 1 d .
C45 C 0.7782(4) 0.5274(4) 0.7259(2) 0.0433(12) Uani 1 d .
H45A H 0.8570(4) 0.5378(4) 0.7133(2) 0.065 Uiso 1 d R
H45B H 0.7813(4) 0.5377(4) 0.7629(2) 0.065 Uiso 1 d R
H45C H 0.7497(4) 0.4492(4) 0.7174(2) 0.065 Uiso 1 d R
C46 C 0.6846(4) 0.5948(4) 0.6415(2) 0.0331(10) Uani 1 d .
C47 C 0.7569(4) 0.6547(4) 0.6075(2) 0.0373(10) Uani 1 d .
H47 H 0.8097(4) 0.7160(4) 0.6207(2) 0.045 Uiso 1 d R
C48 C 0.7530(4) 0.6280(4) 0.5549(2) 0.0406(11) Uani 1 d .
H48 H 0.8018(4) 0.6715(4) 0.5320(2) 0.049 Uiso 1 d R
C49 C 0.6780(4) 0.5401(4) 0.5350(2) 0.0378(11) Uani 1 d .
C50 C 0.6083(4) 0.4782(4) 0.5681(2) 0.0451(12) Uani 1 d .
H50 H 0.5550(4) 0.4179(4) 0.5543(2) 0.054 Uiso 1 d R
C51 C 0.6117(4) 0.5042(4) 0.6208(2) 0.0387(11) Uani 1 d .
H51 H 0.5641(4) 0.4586(4) 0.6435(2) 0.046 Uiso 1 d R
O52 O 0.6703(3) 0.5100(3) 0.48330(15) 0.0502(9) Uani 1 d .
N1A N 0.9663(3) 0.2726(3) 0.41534(13) 0.0374(9) Uani 1 d .
C1A C 0.9798(4) 0.2422(4) 0.4725(2) 0.0386(11) Uani 1 d .
H1AA H 1.0610(4) 0.2180(4) 0.4808(2) 0.046 Uiso 1 d R
H1AB H 0.9289(4) 0.1754(4) 0.4782(2) 0.046 Uiso 1 d R
C2A C 0.9447(5) 0.3348(4) 0.5114(2) 0.0448(12) Uani 1 d .
H2AA H 0.8602(5) 0.3509(4) 0.5085(2) 0.054 Uiso 1 d R
H2AB H 0.9874(5) 0.4061(4) 0.5038(2) 0.054 Uiso 1 d R
C3A C 0.9844(5) 0.2957(4) 0.5664(2) 0.0416(11) Uani 1 d .
H3AA H 1.0694(5) 0.2822(4) 0.5689(2) 0.050 Uiso 1 d R
H3AB H 0.9450(5) 0.2217(4) 0.5725(2) 0.050 Uiso 1 d R
C4A C 0.9484(5) 0.3819(4) 0.6078(2) 0.0463(12) Uani 1 d .
H4AA H 0.9722(5) 0.3522(4) 0.6416(2) 0.069 Uiso 1 d R
H4AB H 0.9887(5) 0.4555(4) 0.6020(2) 0.069 Uiso 1 d R
H4AC H 0.8632(5) 0.3945(4) 0.6056(2) 0.069 Uiso 1 d R
C5A C 0.8360(4) 0.3082(4) 0.4006(2) 0.0431(12) Uani 1 d .
H5AA H 0.8321(4) 0.3435(4) 0.3666(2) 0.052 Uiso 1 d R
H5AB H 0.8139(4) 0.3678(4) 0.4249(2) 0.052 Uiso 1 d R
C6A C 0.7462(4) 0.2095(5) 0.4025(2) 0.057(2) Uani 1 d .
H6AA H 0.7537(4) 0.1696(5) 0.4354(2) 0.069 Uiso 1 d R
H6AB H 0.7625(4) 0.1533(5) 0.3758(2) 0.069 Uiso 1 d R
C7A C 0.6199(5) 0.2544(6) 0.3931(2) 0.060(2) Uani 1 d .
H7AA H 0.6145(5) 0.3002(6) 0.3617(2) 0.072 Uiso 1 d R
H7AB H 0.6015(5) 0.3057(6) 0.4213(2) 0.072 Uiso 1 d R
C8A C 0.5283(6) 0.1545(6) 0.3896(2) 0.077(2) Uani 1 d .
H8AA H 0.4491(6) 0.1870(6) 0.3841(2) 0.116 Uiso 1 d R
H8AB H 0.5457(6) 0.1039(6) 0.3610(2) 0.116 Uiso 1 d R
H8AC H 0.5325(6) 0.1094(6) 0.4212(2) 0.116 Uiso 1 d R
C9A C 1.0013(5) 0.1637(4) 0.3858(2) 0.0425(11) Uani 1 d .
H9AA H 0.9533(5) 0.0984(4) 0.3965(2) 0.051 Uiso 1 d R
H9AB H 1.0834(5) 0.1453(4) 0.3955(2) 0.051 Uiso 1 d R
C10A C 0.9896(5) 0.1707(5) 0.3275(2) 0.0549(14) Uani 1 d .
H10A H 1.0453(5) 0.2281(5) 0.3155(2) 0.066 Uiso 1 d R
H10B H 0.9100(5) 0.1962(5) 0.3170(2) 0.066 Uiso 1 d R
C11A C 1.0127(6) 0.0486(5) 0.3039(2) 0.063(2) Uani 1 d .
H11A H 1.0915(6) 0.0230(5) 0.3157(2) 0.076 Uiso 1 d R
H11B H 1.0119(6) 0.0567(5) 0.2669(2) 0.076 Uiso 1 d R
C12A C 0.9242(6) -0.0450(6) 0.3189(2) 0.071(2) Uani 1 d .
H12B H 0.9443(6) -0.1187(6) 0.3029(2) 0.106 Uiso 1 d R
H12C H 0.9258(6) -0.0550(6) 0.3559(2) 0.106 Uiso 1 d R
H12D H 0.8454(6) -0.0209(6) 0.3066(2) 0.106 Uiso 1 d R
C13A C 1.0445(4) 0.3768(4) 0.4027(2) 0.0413(11) Uani 1 d .
H13B H 1.0137(4) 0.4457(4) 0.4193(2) 0.050 Uiso 1 d R
H13C H 1.0376(4) 0.3898(4) 0.3659(2) 0.050 Uiso 1 d R
C14A C 1.1765(5) 0.3646(5) 0.4183(2) 0.0545(14) Uani 1 d .
H14A H 1.2059(5) 0.2894(5) 0.4070(2) 0.065 Uiso 1 d R
H14B H 1.1874(5) 0.3689(5) 0.4554(2) 0.065 Uiso 1 d R
C15A C 1.2474(5) 0.4623(6) 0.3938(2) 0.065(2) Uani 1 d .
H15A H 1.2074(5) 0.5359(6) 0.4000(2) 0.078 Uiso 1 d R
H15B H 1.2465(5) 0.4499(6) 0.3569(2) 0.078 Uiso 1 d R
C16A C 1.3755(6) 0.4674(7) 0.4125(4) 0.113(3) Uani 1 d .
H16A H 1.4161(6) 0.5313(7) 0.3962(4) 0.169 Uiso 1 d R
H16B H 1.3763(6) 0.4809(7) 0.4493(4) 0.169 Uiso 1 d R
H16C H 1.4156(6) 0.3942(7) 0.4058(4) 0.169 Uiso 1 d R
F1 F 0.9717(3) 0.7805(3) 0.46001(10) 0.0522(7) Uani 1 d .
O1B O 0.8133(4) 0.6300(4) 0.42103(15) 0.0692(11) Uani 1 d G
H1B H 0.8429(58) 0.6830(40) 0.4378(22) 0.083 Uiso 1 d G
C2B C 0.7614(8) 0.6665(8) 0.3716(3) 0.100(3) Uani 1 d .
H2BA H 0.7282(8) 0.5991(8) 0.3532(3) 0.120 Uiso 1 d R
H2BB H 0.8231(8) 0.7000(8) 0.3515(3) 0.120 Uiso 1 d R
C3B C 0.6730(10) 0.7507(10) 0.3779(4) 0.135(3) Uani 1 d .
H3BA H 0.6389(10) 0.7756(10) 0.3447(4) 0.203 Uiso 1 d R
H3BB H 0.6115(10) 0.7163(10) 0.3978(4) 0.203 Uiso 1 d R
H3BC H 0.7070(10) 0.8179(10) 0.3961(4) 0.203 Uiso 1 d R
O1C O 1.1478(4) 0.8749(4) 0.4107(2) 0.0643(11) Uani 1 d G
H1C H 1.0975(45) 0.8505(54) 0.4290(22) 0.077 Uiso 1 d G
C2C C 1.1925(9) 0.7940(7) 0.3743(4) 0.116(3) Uani 1 d .
H2CA H 1.1440(9) 0.8010(7) 0.3426(4) 0.140 Uiso 1 d R
H2CB H 1.1847(9) 0.7145(7) 0.3869(4) 0.140 Uiso 1 d R
C3C C 1.3137(9) 0.8134(12) 0.3628(4) 0.158(5) Uani 1 d .
H3CA H 1.3394(9) 0.7576(12) 0.3376(4) 0.236 Uiso 1 d R
H3CB H 1.3215(9) 0.8924(12) 0.3496(4) 0.236 Uiso 1 d R
H3CC H 1.3626(9) 0.8051(12) 0.3943(4) 0.236 Uiso 1 d R
N1D N 0.4763(5) 0.8363(6) 0.6018(2) 0.091(2) Uani 1 d .
C2D C 0.4614(10) 0.8087(11) 0.5591(3) 0.146(4) Uani 1 d .
C3D C 0.4702(10) 0.7986(8) 0.5083(3) 0.125(4) Uani 1 d .
H3DC H 0.4661(10) 0.7165(8) 0.4986(3) 0.188 Uiso 1 d R
H3DA H 0.5461(10) 0.8296(8) 0.4987(3) 0.188 Uiso 1 d R
H3DB H 0.4069(10) 0.8403(8) 0.4894(3) 0.188 Uiso 1 d R
H52 H 0.7105(45) 0.5497(45) 0.4657(19) 0.040(16) Uiso 1 d .
H44 H 0.8585(54) 0.8953(54) 0.4668(23) 0.067(20) Uiso 1 d .
H36 H 0.2235(50) 1.0064(49) 0.4342(20) 0.052(17) Uiso 1 d .
H28 H 0.0765(68) 0.6561(64) 0.4840(28) 0.092(27) Uiso 1 d .

loop_
_atom_type_symbol
_atom_type_description
_atom_type_scat_dispersion_real
_atom_type_scat_dispersion_imag
_atom_type_scat_source
C C 0.0033 0.0016 'International Tables Vol C Tables 4.2.6.8 and 6.1.1.4'
H H 0.0000 0.0000 'International Tables Vol C Tables 4.2.6.8 and 6.1.1.4'
N N 0.0061 0.0033 'International Tables Vol C Tables 4.2.6.8 and 6.1.1.4'
F F 0.0171 0.0103 'International Tables Vol C Tables 4.2.6.8 and 6.1.1.4'
O O 0.0106 0.0060 'International Tables Vol C Tables 4.2.6.8 and 6.1.1.4'

loop_
_geom_angle_atom_site_label_1
_geom_angle_atom_site_label_2
_geom_angle_atom_site_label_3
_geom_angle
C1 N1 C4 111.0(3)
C1 N1 H1N 123.9(2)
C4 N1 H1N 125.1(2)
C2 C1 N1 106.2(4)
C2 C1 C20 132.0(4)
N1 C1 C20 121.6(4)
C9 N2 C6 110.9(3)
C9 N2 H2N 124.7(2)
C6 N2 H2N 124.4(2)
C1 C2 C3 107.9(4)
C1 C2 H2 125.9(2)
C3 C2 H2 126.1(2)
C14 N3 C11 110.8(3)
C14 N3 H3N 125.1(2)
C11 N3 H3N 124.1(2)
C4 C3 C2 108.6(4)
C4 C3 H3 125.3(2)
C2 C3 H3 126.1(2)
C19 N4 C16 110.4(3)
C19 N4 H4N 124.8(2)
C16 N4 H4N 124.8(2)
C3 C4 N1 106.3(4)
C3 C4 C5 132.0(4)
N1 C4 C5 121.6(3)
C6 C5 C4 112.6(3)
C6 C5 C22 108.0(3)
C4 C5 C22 112.9(3)
C6 C5 C21 108.7(3)
C4 C5 C21 107.4(3)
C22 C5 C21 107.0(3)
C7 C6 N2 106.3(4)
C7 C6 C5 131.1(4)
N2 C6 C5 122.1(4)
C6 C7 C8 108.4(4)
C6 C7 H7 125.5(3)
C8 C7 H7 126.0(3)
C9 C8 C7 108.3(4)
C9 C8 H8 126.1(3)
C7 C8 H8 125.6(3)
N2 C9 C8 106.1(4)
N2 C9 C10 124.0(4)
C8 C9 C10 129.9(4)
C9 C10 C11 111.7(4)
C9 C10 C30 111.9(3)
C11 C10 C30 108.3(3)
C9 C10 C29 108.7(4)
C11 C10 C29 108.7(4)
C30 C10 C29 107.4(4)
C12 C11 N3 106.2(4)
C12 C11 C10 131.3(4)
N3 C11 C10 122.4(4)
C11 C12 C13 108.5(4)
C11 C12 H12 124.8(3)
C13 C12 H12 126.6(3)
C14 C13 C12 108.7(4)
C14 C13 H13 125.2(3)
C12 C13 H13 126.1(3)
C13 C14 N3 105.8(4)
C13 C14 C15 131.0(4)
N3 C14 C15 123.2(4)
C14 C15 C16 110.8(3)
C14 C15 C37 108.5(3)
C16 C15 C37 108.9(3)
C14 C15 C38 112.1(3)
C16 C15 C38 107.9(3)
C37 C15 C38 108.4(3)
C17 C16 N4 106.6(4)
C17 C16 C15 131.5(4)
N4 C16 C15 121.3(3)
C16 C17 C18 108.0(4)
C16 C17 H17 126.1(2)
C18 C17 H17 125.9(3)
C19 C18 C17 108.2(4)
C19 C18 H18 126.1(3)
C17 C18 H18 125.7(3)
C18 C19 N4 106.7(4)
C18 C19 C20 130.8(4)
N4 C19 C20 122.5(4)
C19 C20 C1 109.1(3)
C19 C20 C46 114.1(4)
C1 C20 C46 109.3(3)
C19 C20 C45 108.5(3)
C1 C20 C45 108.9(3)
C46 C20 C45 106.8(3)
C5 C21 H21A 109.8(2)
C5 C21 H21B 111.3(2)
H21A C21 H21B 109.5
C5 C21 H21C 107.2(2)
H21A C21 H21C 109.5
H21B C21 H21C 109.5
C23 C22 C27 117.2(4)
C23 C22 C5 118.9(4)
C27 C22 C5 123.9(4)
C22 C23 C24 121.8(4)
C22 C23 H23 118.3(3)
C24 C23 H23 119.9(3)
C25 C24 C23 120.5(4)
C25 C24 H24 119.1(3)
C23 C24 H24 120.3(3)
C24 C25 O28 120.9(5)
C24 C25 C26 119.7(4)
O28 C25 C26 119.4(4)
C25 C26 C27 119.5(4)
C25 C26 H26 119.8(3)
C27 C26 H26 120.6(3)
C22 C27 C26 121.1(4)
C22 C27 H27 119.7(3)
C26 C27 H27 119.2(3)
C25 O28 H28 103.5(54)
C10 C29 H29A 110.2(2)
C10 C29 H29B 109.2(2)
H29A C29 H29B 109.5
C10 C29 H29C 109.0(2)
H29A C29 H29C 109.5
H29B C29 H29C 109.5
C35 C30 C31 115.5(4)
C35 C30 C10 123.1(4)
C31 C30 C10 121.4(4)
C32 C31 C30 123.7(4)
C32 C31 H31 117.8(3)
C30 C31 H31 118.4(3)
C31 C32 C33 118.7(4)
C31 C32 H32 121.2(3)
C33 C32 H32 120.1(3)
O36 C33 C34 122.8(5)
O36 C33 C32 117.3(4)
C34 C33 C32 119.8(4)
C33 C34 C35 120.0(5)
C33 C34 H34 119.1(3)
C35 C34 H34 120.8(3)
C30 C35 C34 122.2(4)
C30 C35 H35 119.2(3)
C34 C35 H35 118.6(3)
C33 O36 H36 111.9(36)
C15 C37 H37A 109.7(2)
C15 C37 H37B 109.8(2)
H37A C37 H37B 109.5
C15 C37 H37C 109.0(2)
H37A C37 H37C 109.5
H37B C37 H37C 109.5
C39 C38 C43 117.1(4)
C39 C38 C15 124.5(4)
C43 C38 C15 118.3(4)
C38 C39 C40 121.8(5)
C38 C39 H39 118.2(3)
C40 C39 H39 120.0(3)
C41 C40 C39 119.6(5)
C41 C40 H40 119.7(3)
C39 C40 H40 120.7(3)
O44 C41 C42 121.9(5)
O44 C41 C40 119.0(5)
C42 C41 C40 119.0(5)
C41 C42 C43 120.7(4)
C41 C42 H42 118.9(3)
C43 C42 H42 120.4(3)
C42 C43 C38 121.5(4)
C42 C43 H43 119.8(3)
C38 C43 H43 118.7(3)
C41 O44 H44 113.1(41)
C20 C45 H45A 110.2(2)
C20 C45 H45B 109.3(2)
H45A C45 H45B 109.5
C20 C45 H45C 108.9(2)
H45A C45 H45C 109.5
H45B C45 H45C 109.5
C47 C46 C51 117.3(4)
C47 C46 C20 122.4(4)
C51 C46 C20 120.2(4)
C48 C47 C46 121.2(4)
C48 C47 H47 119.5(3)
C46 C47 H47 119.3(3)
C49 C48 C47 120.6(5)
C49 C48 H48 119.3(3)
C47 C48 H48 120.1(3)
O52 C49 C50 117.9(4)
O52 C49 C48 123.2(4)
C50 C49 C48 119.0(4)
C49 C50 C51 120.8(4)
C49 C50 H50 119.3(3)
C51 C50 H50 119.9(3)
C50 C51 C46 121.0(4)
C50 C51 H51 119.7(3)
C46 C51 H51 119.3(3)
C49 O52 H52 113.9(36)
C9A N1A C13A 111.0(4)
C9A N1A C1A 106.9(3)
C13A N1A C1A 110.9(3)
C9A N1A C5A 110.7(4)
C13A N1A C5A 107.0(3)
C1A N1A C5A 110.3(3)
N1A C1A C2A 118.2(4)
N1A C1A H1AA 109.1(2)
C2A C1A H1AA 108.8(3)
N1A C1A H1AB 107.3(2)
C2A C1A H1AB 105.4(3)
H1AA C1A H1AB 107.6
C1A C2A C3A 110.0(4)
C1A C2A H2AA 111.4(3)
C3A C2A H2AA 111.3(3)
C1A C2A H2AB 107.3(3)
C3A C2A H2AB 107.9(3)
H2AA C2A H2AB 108.7
C4A C3A C2A 113.2(4)
C4A C3A H3AA 110.5(3)
C2A C3A H3AA 110.3(3)
C4A C3A H3AB 107.7(3)
C2A C3A H3AB 106.8(3)
H3AA C3A H3AB 108.1
C3A C4A H4AA 110.2(2)
C3A C4A H4AB 107.7(3)
H4AA C4A H4AB 109.5
C3A C4A H4AC 110.5(3)
H4AA C4A H4AC 109.5
H4AB C4A H4AC 109.5
C6A C5A N1A 115.0(4)
C6A C5A H5AA 109.8(3)
N1A C5A H5AA 109.4(2)
C6A C5A H5AB 107.7(3)
N1A C5A H5AB 107.0(2)
H5AA C5A H5AB 107.6
C5A C6A C7A 111.5(5)
C5A C6A H6AA 110.5(3)
C7A C6A H6AA 109.8(3)
C5A C6A H6AB 108.4(3)
C7A C6A H6AB 108.5(3)
H6AA C6A H6AB 108.1
C6A C7A C8A 112.4(5)
C6A C7A H7AA 109.6(3)
C8A C7A H7AA 109.7(3)
C6A C7A H7AB 108.3(3)
C8A C7A H7AB 108.8(3)
H7AA C7A H7AB 108.0
C7A C8A H8AA 109.7(3)
C7A C8A H8AB 109.0(3)
H8AA C8A H8AB 109.5
C7A C8A H8AC 109.8(3)
H8AA C8A H8AC 109.5
H8AB C8A H8AC 109.5
C10A C9A N1A 116.7(4)
C10A C9A H9AA 107.9(3)
N1A C9A H9AA 108.5(2)
C10A C9A H9AB 107.7(3)
N1A C9A H9AB 108.3(2)
H9AA C9A H9AB 107.3
C9A C10A C11A 109.9(4)
C9A C10A H10A 109.6(3)
C11A C10A H10A 110.7(3)
C9A C10A H10B 109.3(3)
C11A C10A H10B 109.2(3)
H10A C10A H10B 108.2
C12A C11A C10A 113.7(5)
C12A C11A H11A 107.9(3)
C10A C11A H11A 108.4(3)
C12A C11A H11B 110.4(3)
C10A C11A H11B 108.5(3)
H11A C11A H11B 107.8
C11A C12A H12B 109.0(3)
C11A C12A H12C 110.9(3)
H12B C12A H12C 109.5
C11A C12A H12D 108.4(3)
H12B C12A H12D 109.5
H12C C12A H12D 109.5
N1A C13A C14A 115.9(4)
N1A C13A H13B 108.1(2)
C14A C13A H13B 108.8(3)
N1A C13A H13C 108.4(2)
C14A C13A H13C 107.7(3)
H13B C13A H13C 107.7
C13A C14A C15A 110.2(4)
C13A C14A H14A 110.1(3)
C15A C14A H14A 108.9(3)
C13A C14A H14B 109.5(3)
C15A C14A H14B 109.6(3)
H14A C14A H14B 108.6
C16A C15A C14A 114.0(6)
C16A C15A H15A 111.0(4)
C14A C15A H15A 107.6(3)
C16A C15A H15B 106.8(5)
C14A C15A H15B 109.1(3)
H15A C15A H15B 108.1
C15A C16A H16A 110.7(4)
C15A C16A H16B 106.7(5)
H16A C16A H16B 109.5
C15A C16A H16C 111.0(4)
H16A C16A H16C 109.5
H16B C16A H16C 109.5
C2B O1B H1B 113.7(49)
C3B C2B O1B 110.6(7)
C3B C2B H2BA 110.1(6)
O1B C2B H2BA 109.7(4)
C3B C2B H2BB 109.1(6)
O1B C2B H2BB 108.9(4)
H2BA C2B H2BB 108.4
C2B C3B H3BA 110.4(5)
C2B C3B H3BB 108.5(6)
H3BA C3B H3BB 109.5
C2B C3B H3BC 109.5(6)
H3BA C3B H3BC 109.5
H3BB C3B H3BC 109.5
C2C O1C H1C 116.7(49)
C3C C2C O1C 114.2(9)
C3C C2C H2CA 108.3(6)
O1C C2C H2CA 108.0(5)
C3C C2C H2CB 108.6(6)
O1C C2C H2CB 109.7(4)
H2CA C2C H2CB 108.0
C2C C3C H3CA 111.1(6)
C2C C3C H3CB 108.8(6)
H3CA C3C H3CB 109.5
C2C C3C H3CC 108.5(6)
H3CA C3C H3CC 109.5
H3CB C3C H3CC 109.5
N1D C2D C3D 163.3(14)
C2D C3D H3DC 109.5(7)
C2D C3D H3DA 109.5(8)
H3DC C3D H3DA 108.5
C2D C3D H3DB 111.7(5)
H3DC C3D H3DB 108.5
H3DA C3D H3DB 109.1

loop_
_geom_bond_atom_site_label_1
_geom_bond_atom_site_label_2
_geom_bond_distance
N1 C1 1.369(5)
N1 C4 1.379(5)
N1 H1N 0.90
C1 C2 1.368(6)
C1 C20 1.521(6)
N2 C9 1.370(5)
N2 C6 1.388(5)
N2 H2N 0.90
C2 C3 1.411(6)
C2 H2 0.96
N3 C14 1.380(5)
N3 C11 1.381(5)
N3 H3N 0.90
C3 C4 1.351(6)
C3 H3 0.96
N4 C19 1.384(5)
N4 C16 1.386(5)
N4 H4N 0.90
C4 C5 1.528(6)
C5 C6 1.513(6)
C5 C22 1.542(6)
C5 C21 1.552(6)
C6 C7 1.359(6)
C7 C8 1.410(6)
C7 H7 0.96
C8 C9 1.375(6)
C8 H8 0.96
C9 C10 1.510(6)
C10 C11 1.514(6)
C10 C30 1.536(6)
C10 C29 1.548(6)
C11 C12 1.363(6)
C12 C13 1.401(7)
C12 H12 0.96
C13 C14 1.369(6)
C13 H13 0.96
C14 C15 1.519(6)
C15 C16 1.521(6)
C15 C37 1.533(6)
C15 C38 1.543(6)
C16 C17 1.374(6)
C17 C18 1.423(6)
C17 H17 0.96
C18 C19 1.371(6)
C18 H18 0.96
C19 C20 1.504(6)
C20 C46 1.542(6)
C20 C45 1.552(6)
C21 H21A 0.96
C21 H21B 0.96
C21 H21C 0.96
C22 C23 1.379(6)
C22 C27 1.392(6)
C23 C24 1.378(6)
C23 H23 0.96
C24 C25 1.359(7)
C24 H24 0.96
C25 O28 1.378(6)
C25 C26 1.380(7)
C26 C27 1.395(7)
C26 H26 0.96
C27 H27 0.96
O28 H28 0.78(7)
C29 H29A 0.96
C29 H29B 0.96
C29 H29C 0.96
C30 C35 1.388(6)
C30 C31 1.403(6)
C31 C32 1.372(7)
C31 H31 0.96
C32 C33 1.393(7)
C32 H32 0.96
C33 O36 1.368(5)
C33 C34 1.375(6)
C34 C35 1.393(6)
C34 H34 0.96
C35 H35 0.96
O36 H36 0.85(6)
C37 H37A 0.96
C37 H37B 0.96
C37 H37C 0.96
C38 C39 1.379(6)
C38 C43 1.398(6)
C39 C40 1.394(7)
C39 H39 0.96
C40 C41 1.392(7)
C40 H40 0.96
C41 O44 1.369(6)
C41 C42 1.372(7)
C42 C43 1.376(6)
C42 H42 0.96
C43 H43 0.96
O44 H44 0.84(6)
C45 H45A 0.96
C45 H45B 0.96
C45 H45C 0.96
C46 C47 1.396(6)
C46 C51 1.396(6)
C47 C48 1.386(6)
C47 H47 0.96
C48 C49 1.381(6)
C48 H48 0.96
C49 O52 1.373(5)
C49 C50 1.375(6)
C50 C51 1.388(6)
C50 H50 0.96
C51 H51 0.96
O52 H52 0.79(5)
N1A C9A 1.508(6)
N1A C13A 1.510(6)
N1A C1A 1.513(5)
N1A C5A 1.537(6)
C1A C2A 1.513(6)
C1A H1AA 0.96
C1A H1AB 0.96
C2A C3A 1.529(6)
C2A H2AA 0.96
C2A H2AB 0.96
C3A C4A 1.514(6)
C3A H3AA 0.96
C3A H3AB 0.96
C4A H4AA 0.96
C4A H4AB 0.96
C4A H4AC 0.96
C5A C6A 1.501(7)
C5A H5AA 0.96
C5A H5AB 0.96
C6A C7A 1.506(7)
C6A H6AA 0.96
C6A H6AB 0.96
C7A C8A 1.521(8)
C7A H7AA 0.96
C7A H7AB 0.96
C8A H8AA 0.96
C8A H8AB 0.96
C8A H8AC 0.96
C9A C10A 1.503(6)
C9A H9AA 0.96
C9A H9AB 0.96
C10A C11A 1.534(7)
C10A H10A 0.96
C10A H10B 0.96
C11A C12A 1.510(9)
C11A H11A 0.96
C11A H11B 0.96
C12A H12B 0.96
C12A H12C 0.96
C12A H12D 0.96
C13A C14A 1.513(7)
C13A H13B 0.96
C13A H13C 0.96
C14A C15A 1.514(8)
C14A H14A 0.96
C14A H14B 0.96
C15A C16A 1.487(9)
C15A H15A 0.96
C15A H15B 0.96
C16A H16A 0.96
C16A H16B 0.96
C16A H16C 0.96
O1B C2B 1.434(9)
O1B H1B 0.80
C2B C3B 1.385(11)
C2B H2BA 0.96
C2B H2BB 0.96
C3B H3BA 0.96
C3B H3BB 0.96
C3B H3BC 0.96
O1C C2C 1.418(8)
O1C H1C 0.80
C2C C3C 1.416(13)
C2C H2CA 0.96
C2C H2CB 0.96
C3C H3CA 0.96
C3C H3CB 0.96
C3C H3CC 0.96
N1D C2D 1.148(8)
C2D C3D 1.324(10)
C3D H3DC 0.96
C3D H3DA 0.96
C3D H3DB 0.96
